data_7126605
loop_
_publ_author_name
'Schillm\"oller, Timo'
'Ruth, Paul Niklas'
'Herbst-Irmer, Regine'
'Stalke, Dietmar'

_publ_section_title
;
 Three colour solid-state luminescence from positional isomers of facilely
 modified thiophosphoranyl anthracenes.
;
_journal_issue 54
_journal_name_full 'Chemical communications (Cambridge, England)'
_journal_page_first 7479
_journal_page_last 7482
_journal_paper_doi 10.1039/d0cc02585b
_journal_volume 56
_journal_year 2020
_chemical_formula_sum 'C26 H19 P S'
_chemical_formula_weight 394.44
_space_group_crystal_system monoclinic
_space_group_IT_number 14
_space_group_name_Hall '-P 2ybc'
_space_group_name_H-M_alt 'P 1 21/c 1'
_atom_sites_solution_hydrogens geom
_audit_creation_method SHELXL-2018/3
_audit_update_record
;
2020-03-27 deposited with the CCDC.	2020-05-22 downloaded from the CCDC.
;
_cell_angle_alpha 90
_cell_angle_beta 110.46(4)
_cell_angle_gamma 90
_cell_formula_units_Z 4
_cell_length_a 13.967(2)
_cell_length_b 8.892(2)
_cell_length_c 17.201(3)
_cell_measurement_reflns_used 7352
_cell_measurement_temperature 100(2)
_cell_measurement_theta_max 26.178
_cell_measurement_theta_min 2.462
_cell_volume 2001.5(8)
_computing_cell_refinement 'SAINT V8.38A'
_computing_data_collection 'APEX2 v2012.2'
_computing_data_reduction 'SAINT V8.38A'
_computing_molecular_graphics 'Mercury CSD 3.3 (Build RC5)'
_computing_publication_material 'Mercury CSD 3.3 (Build RC5)'
_computing_structure_refinement 'SHELXL-2018/3 (Sheldrick, 2018)'
_computing_structure_solution 'SHELXT 2018/2 (Sheldrick, 2018)'
_diffrn_ambient_temperature 100(2)
_diffrn_measured_fraction_theta_full 1.000
_diffrn_measured_fraction_theta_max 0.998
_diffrn_measurement_device_type 'Bruker Smart APEX II Quazar'
_diffrn_measurement_method 'omega scans'
_diffrn_radiation_type MoK\a
_diffrn_radiation_wavelength 0.71073
_diffrn_reflns_av_R_equivalents 0.0628
_diffrn_reflns_av_unetI/netI 0.0296
_diffrn_reflns_Laue_measured_fraction_full 1.000
_diffrn_reflns_Laue_measured_fraction_max 0.998
_diffrn_reflns_limit_h_max 17
_diffrn_reflns_limit_h_min -17
_diffrn_reflns_limit_k_max 11
_diffrn_reflns_limit_k_min -11
_diffrn_reflns_limit_l_max 21
_diffrn_reflns_limit_l_min -21
_diffrn_reflns_number 47172
_diffrn_reflns_point_group_measured_fraction_full 1.000
_diffrn_reflns_point_group_measured_fraction_max 0.998
_diffrn_reflns_theta_full 25.242
_diffrn_reflns_theta_max 26.440
_diffrn_reflns_theta_min 1.556
_diffrn_source 'INCOATEC Microsource'
_exptl_absorpt_coefficient_mu 0.250
_exptl_absorpt_correction_T_max 0.7454
_exptl_absorpt_correction_T_min 0.7083
_exptl_absorpt_correction_type multi-scan
_exptl_absorpt_process_details
;
 SADABS 2016/2: Krause, L., Herbst-Irmer, R., Sheldrick G.M. & Stalke D.,
 J. Appl. Cryst. 48 (2015) 3-10
;
_exptl_crystal_colour yellow
_exptl_crystal_density_diffrn 1.309
_exptl_crystal_description block
_exptl_crystal_F_000 824
_exptl_crystal_size_max 0.153
_exptl_crystal_size_mid 0.152
_exptl_crystal_size_min 0.107
_refine_diff_density_max 0.345
_refine_diff_density_min -0.319
_refine_diff_density_rms 0.052
_refine_ls_extinction_method none
_refine_ls_goodness_of_fit_ref 1.034
_refine_ls_hydrogen_treatment constr
_refine_ls_matrix_type full
_refine_ls_number_parameters 253
_refine_ls_number_reflns 4113
_refine_ls_number_restraints 0
_refine_ls_restrained_S_all 1.034
_refine_ls_R_factor_all 0.0457
_refine_ls_R_factor_gt 0.0340
_refine_ls_shift/su_max 0.000
_refine_ls_shift/su_mean 0.000
_refine_ls_structure_factor_coef Fsqd
_refine_ls_weighting_details 'w=1/[\s^2^(Fo^2^)+(0.0326P)^2^+1.4335P] where P=(Fo^2^+2Fc^2^)/3'
_refine_ls_weighting_scheme calc
_refine_ls_wR_factor_gt 0.0787
_refine_ls_wR_factor_ref 0.0855
_reflns_Friedel_coverage 0.000
_reflns_number_gt 3371
_reflns_number_total 4113
_reflns_threshold_expression 'I > 2\s(I)'
_cod_data_source_file d0cc02585b2.cif
_cod_data_source_block 1
_cod_depositor_comments 'Adding full bibliography for 7126605--7126606.cif.'
_cod_original_sg_symbol_H-M 'P 21/c'
_cod_database_code 7126605
_shelx_shelxl_version_number 2018/3
_shelx_space_group_comment
;
The symmetry employed for this shelxl refinement is uniquely defined
by the following loop, which should always be used as a source of
symmetry information in preference to the above space-group names.
They are only intended as comments.
;
_shelx_estimated_absorpt_t_min 0.963
_shelx_estimated_absorpt_t_max 0.974

loop_
_space_group_symop_operation_xyz
'x, y, z'
'-x, y+1/2, -z+1/2'
'-x, -y, -z'
'x, -y-1/2, z-1/2'

loop_
_atom_site_label
_atom_site_type_symbol
_atom_site_fract_x
_atom_site_fract_y
_atom_site_fract_z
_atom_site_U_iso_or_equiv
_atom_site_adp_type
_atom_site_occupancy
_atom_site_site_symmetry_order
_atom_site_calc_flag
_atom_site_refinement_flags_posn
_atom_site_refinement_flags_adp
_atom_site_refinement_flags_occupancy
_atom_site_disorder_assembly
_atom_site_disorder_group
P1 P 0.21068(3) 0.27935(5) 0.44926(3) 0.01478(11) Uani 1 1 d . . . . .
C1 C 0.34911(12) 0.28435(18) 0.48436(10) 0.0151(3) Uani 1 1 d . . . . .
S1 S 0.15477(3) 0.08197(5) 0.46053(3) 0.02052(12) Uani 1 1 d . . . . .
C9A C 0.40390(12) 0.19618(18) 0.44278(10) 0.0154(3) Uani 1 1 d . . . . .
C2 C 0.40195(13) 0.36377(19) 0.55464(10) 0.0175(4) Uani 1 1 d . . . . .
H2 H 0.365181 0.421834 0.581174 0.021 Uiso 1 1 calc R U . . .
C3 C 0.51039(13) 0.36118(19) 0.58865(10) 0.0188(4) Uani 1 1 d . . . . .
H3 H 0.545315 0.416475 0.637637 0.023 Uiso 1 1 calc R U . . .
C4 C 0.56398(13) 0.27994(19) 0.55127(10) 0.0181(4) Uani 1 1 d . . . . .
H4 H 0.636476 0.278706 0.574694 0.022 Uiso 1 1 calc R U . . .
C10A C 0.52199(13) 0.02829(19) 0.36778(10) 0.0181(4) Uani 1 1 d . . . . .
C9 C 0.35619(13) 0.11006(19) 0.37161(10) 0.0171(3) Uani 1 1 d . . . . .
H9 H 0.283670 0.107524 0.348871 0.021 Uiso 1 1 calc R U . . .
C10 C 0.56989(13) 0.11168(19) 0.43970(10) 0.0178(4) Uani 1 1 d . . . . .
H10 H 0.642351 0.111019 0.463592 0.021 Uiso 1 1 calc R U . . .
C8 C 0.36378(14) -0.0570(2) 0.25938(11) 0.0226(4) Uani 1 1 d . . . . .
H8 H 0.291302 -0.059120 0.235900 0.027 Uiso 1 1 calc R U . . .
C4A C 0.51386(12) 0.19595(18) 0.47730(10) 0.0160(3) Uani 1 1 d . . . . .
C7 C 0.41970(15) -0.1347(2) 0.22223(11) 0.0256(4) Uani 1 1 d . . . . .
H7 H 0.385959 -0.189917 0.172944 0.031 Uiso 1 1 calc R U . . .
C5 C 0.57796(14) -0.0558(2) 0.32721(11) 0.0222(4) Uani 1 1 d . . . . .
H5 H 0.650508 -0.057056 0.349707 0.027 Uiso 1 1 calc R U . . .
C6 C 0.52818(15) -0.1342(2) 0.25640(11) 0.0259(4) Uani 1 1 d . . . . .
H6 H 0.566356 -0.188954 0.229737 0.031 Uiso 1 1 calc R U . . .
C8A C 0.41225(13) 0.02774(19) 0.33309(10) 0.0176(4) Uani 1 1 d . . . . .
C14 C 0.09635(14) 0.4601(2) 0.18160(11) 0.0251(4) Uani 1 1 d . . . . .
H14 H 0.071733 0.498962 0.126701 0.030 Uiso 1 1 calc R U . . .
C16 C 0.22537(13) 0.4509(2) 0.31734(11) 0.0204(4) Uani 1 1 d . . . . .
H16 H 0.289577 0.483243 0.355211 0.024 Uiso 1 1 calc R U . . .
C15 C 0.19009(14) 0.5065(2) 0.23669(11) 0.0235(4) Uani 1 1 d . . . . .
H15 H 0.230247 0.576129 0.219444 0.028 Uiso 1 1 calc R U . . .
C13 C 0.03822(14) 0.3568(2) 0.20643(11) 0.0247(4) Uani 1 1 d . . . . .
H13 H -0.025976 0.324947 0.168371 0.030 Uiso 1 1 calc R U . . .
C12 C 0.07348(13) 0.3000(2) 0.28656(11) 0.0197(4) Uani 1 1 d . . . . .
H12 H 0.033941 0.228239 0.303091 0.024 Uiso 1 1 calc R U . . .
C17 C 0.17251(12) 0.42453(19) 0.50719(10) 0.0169(3) Uani 1 1 d . . . . .
C18 C 0.18269(13) 0.5772(2) 0.49238(12) 0.0223(4) Uani 1 1 d . . . . .
H18 H 0.211764 0.606861 0.452409 0.027 Uiso 1 1 calc R U . . .
C19 C 0.15055(14) 0.6852(2) 0.53575(12) 0.0251(4) Uani 1 1 d . . . . .
H19 H 0.158305 0.788921 0.525981 0.030 Uiso 1 1 calc R U . . .
C20 C 0.10692(13) 0.6421(2) 0.59358(12) 0.0244(4) Uani 1 1 d . . . . .
H20 H 0.084030 0.716343 0.622798 0.029 Uiso 1 1 calc R U . . .
C21 C 0.09684(13) 0.4915(2) 0.60860(11) 0.0227(4) Uani 1 1 d . . . . .
H21 H 0.067300 0.462239 0.648347 0.027 Uiso 1 1 calc R U . . .
C22 C 0.12973(13) 0.3825(2) 0.56579(10) 0.0201(4) Uani 1 1 d . . . . .
H22 H 0.122989 0.279041 0.576572 0.024 Uiso 1 1 calc R U . . .
C11 C 0.16715(12) 0.34828(19) 0.34292(10) 0.0166(3) Uani 1 1 d . . . . .

loop_
_atom_site_aniso_label
_atom_site_aniso_U_11
_atom_site_aniso_U_22
_atom_site_aniso_U_33
_atom_site_aniso_U_23
_atom_site_aniso_U_13
_atom_site_aniso_U_12
P1 0.0136(2) 0.0148(2) 0.0160(2) 0.00021(17) 0.00519(16) -0.00042(16)
C1 0.0148(8) 0.0151(8) 0.0165(8) 0.0017(6) 0.0068(6) -0.0010(6)
S1 0.0202(2) 0.0166(2) 0.0244(2) 0.00030(17) 0.00741(18) -0.00311(17)
C9A 0.0162(8) 0.0154(8) 0.0151(8) 0.0040(6) 0.0061(7) 0.0002(6)
C2 0.0179(9) 0.0175(8) 0.0183(8) 0.0001(7) 0.0079(7) -0.0007(7)
C3 0.0181(9) 0.0194(9) 0.0170(8) -0.0013(7) 0.0035(7) -0.0042(7)
C4 0.0144(8) 0.0188(8) 0.0199(9) 0.0036(7) 0.0043(7) -0.0019(7)
C10A 0.0221(9) 0.0158(8) 0.0195(8) 0.0069(7) 0.0111(7) 0.0025(7)
C9 0.0165(8) 0.0163(8) 0.0176(8) 0.0021(7) 0.0048(7) 0.0010(6)
C10 0.0158(8) 0.0179(8) 0.0209(9) 0.0054(7) 0.0079(7) 0.0000(7)
C8 0.0273(10) 0.0215(9) 0.0168(9) 0.0008(7) 0.0048(7) 0.0038(8)
C4A 0.0161(8) 0.0159(8) 0.0163(8) 0.0047(7) 0.0061(7) -0.0003(6)
C7 0.0391(11) 0.0206(9) 0.0175(9) 0.0002(7) 0.0106(8) 0.0059(8)
C5 0.0249(9) 0.0202(9) 0.0257(9) 0.0058(8) 0.0140(8) 0.0046(7)
C6 0.0414(12) 0.0199(9) 0.0240(9) 0.0036(8) 0.0209(9) 0.0074(8)
C8A 0.0224(9) 0.0152(8) 0.0152(8) 0.0030(7) 0.0064(7) 0.0019(7)
C14 0.0288(10) 0.0267(10) 0.0199(9) 0.0044(8) 0.0087(8) 0.0113(8)
C16 0.0185(9) 0.0204(9) 0.0230(9) 0.0009(7) 0.0081(7) 0.0009(7)
C15 0.0251(10) 0.0234(9) 0.0255(10) 0.0056(8) 0.0133(8) 0.0044(8)
C13 0.0201(9) 0.0292(10) 0.0205(9) -0.0028(8) 0.0016(7) 0.0047(8)
C12 0.0171(8) 0.0216(9) 0.0209(9) -0.0007(7) 0.0071(7) 0.0019(7)
C17 0.0124(8) 0.0180(8) 0.0191(8) -0.0013(7) 0.0041(7) 0.0000(7)
C18 0.0222(9) 0.0205(9) 0.0289(10) 0.0003(8) 0.0148(8) -0.0010(7)
C19 0.0251(10) 0.0162(9) 0.0355(11) -0.0003(8) 0.0124(8) -0.0007(7)
C20 0.0191(9) 0.0271(10) 0.0276(10) -0.0089(8) 0.0088(8) 0.0016(7)
C21 0.0210(9) 0.0285(10) 0.0206(9) -0.0013(8) 0.0095(7) -0.0010(8)
C22 0.0201(9) 0.0211(9) 0.0183(9) 0.0007(7) 0.0059(7) -0.0010(7)
C11 0.0171(8) 0.0164(8) 0.0169(8) -0.0001(7) 0.0068(7) 0.0035(7)

loop_
_atom_type_symbol
_atom_type_description
_atom_type_scat_dispersion_real
_atom_type_scat_dispersion_imag
_atom_type_scat_source
C C 0.0033 0.0016 'International Tables Vol C Tables 4.2.6.8 and 6.1.1.4'
H H 0.0000 0.0000 'International Tables Vol C Tables 4.2.6.8 and 6.1.1.4'
P P 0.1023 0.0942 'International Tables Vol C Tables 4.2.6.8 and 6.1.1.4'
S S 0.1246 0.1234 'International Tables Vol C Tables 4.2.6.8 and 6.1.1.4'

loop_
_geom_angle_atom_site_label_1
_geom_angle_atom_site_label_2
_geom_angle_atom_site_label_3
_geom_angle
_geom_angle_site_symmetry_1
_geom_angle_site_symmetry_3
_geom_angle_publ_flag
C1 P1 C11 105.61(9) . . ?
C1 P1 C17 106.41(8) . . ?
C11 P1 C17 104.62(8) . . ?
C1 P1 S1 113.87(6) . . ?
C11 P1 S1 113.37(6) . . ?
C17 P1 S1 112.22(6) . . ?
C2 C1 C9A 120.00(15) . . ?
C2 C1 P1 119.25(13) . . ?
C9A C1 P1 120.57(12) . . ?
C9 C9A C4A 118.22(15) . . ?
C9 C9A C1 123.81(15) . . ?
C4A C9A C1 117.96(15) . . ?
C1 C2 C3 121.49(16) . . ?
C1 C2 H2 119.3 . . ?
C3 C2 H2 119.3 . . ?
C4 C3 C2 120.01(16) . . ?
C4 C3 H3 120.0 . . ?
C2 C3 H3 120.0 . . ?
C3 C4 C4A 121.43(16) . . ?
C3 C4 H4 119.3 . . ?
C4A C4 H4 119.3 . . ?
C10 C10A C5 122.45(16) . . ?
C10 C10A C8A 118.74(16) . . ?
C5 C10A C8A 118.81(16) . . ?
C8A C9 C9A 121.82(16) . . ?
C8A C9 H9 119.1 . . ?
C9A C9 H9 119.1 . . ?
C4A C10 C10A 121.56(16) . . ?
C4A C10 H10 119.2 . . ?
C10A C10 H10 119.2 . . ?
C7 C8 C8A 120.99(18) . . ?
C7 C8 H8 119.5 . . ?
C8A C8 H8 119.5 . . ?
C10 C4A C4 120.91(15) . . ?
C10 C4A C9A 119.99(15) . . ?
C4 C4A C9A 119.08(15) . . ?
C8 C7 C6 120.62(17) . . ?
C8 C7 H7 119.7 . . ?
C6 C7 H7 119.7 . . ?
C6 C5 C10A 120.59(17) . . ?
C6 C5 H5 119.7 . . ?
C10A C5 H5 119.7 . . ?
C5 C6 C7 120.52(17) . . ?
C5 C6 H6 119.7 . . ?
C7 C6 H6 119.7 . . ?
C9 C8A C8 121.88(16) . . ?
C9 C8A C10A 119.64(15) . . ?
C8 C8A C10A 118.47(16) . . ?
C15 C14 C13 120.11(17) . . ?
C15 C14 H14 119.9 . . ?
C13 C14 H14 119.9 . . ?
C15 C16 C11 120.38(17) . . ?
C15 C16 H16 119.8 . . ?
C11 C16 H16 119.8 . . ?
C14 C15 C16 119.86(17) . . ?
C14 C15 H15 120.1 . . ?
C16 C15 H15 120.1 . . ?
C12 C13 C14 120.28(17) . . ?
C12 C13 H13 119.9 . . ?
C14 C13 H13 119.9 . . ?
C13 C12 C11 119.94(17) . . ?
C13 C12 H12 120.0 . . ?
C11 C12 H12 120.0 . . ?
C22 C17 C18 119.33(16) . . ?
C22 C17 P1 119.25(13) . . ?
C18 C17 P1 121.39(13) . . ?
C19 C18 C17 120.22(17) . . ?
C19 C18 H18 119.9 . . ?
C17 C18 H18 119.9 . . ?
C18 C19 C20 120.01(17) . . ?
C18 C19 H19 120.0 . . ?
C20 C19 H19 120.0 . . ?
C21 C20 C19 120.02(17) . . ?
C21 C20 H20 120.0 . . ?
C19 C20 H20 120.0 . . ?
C20 C21 C22 120.22(17) . . ?
C20 C21 H21 119.9 . . ?
C22 C21 H21 119.9 . . ?
C21 C22 C17 120.18(17) . . ?
C21 C22 H22 119.9 . . ?
C17 C22 H22 119.9 . . ?
C16 C11 C12 119.43(16) . . ?
C16 C11 P1 120.77(13) . . ?
C12 C11 P1 119.79(13) . . ?

loop_
_geom_bond_atom_site_label_1
_geom_bond_atom_site_label_2
_geom_bond_distance
_geom_bond_site_symmetry_2
_geom_bond_publ_flag
P1 C1 1.8135(17) . ?
P1 C11 1.8203(18) . ?
P1 C17 1.8208(18) . ?
P1 S1 1.9579(7) . ?
C1 C2 1.371(2) . ?
C1 C9A 1.447(2) . ?
C9A C9 1.400(2) . ?
C9A C4A 1.440(2) . ?
C2 C3 1.420(2) . ?
C2 H2 0.9500 . ?
C3 C4 1.353(2) . ?
C3 H3 0.9500 . ?
C4 C4A 1.430(2) . ?
C4 H4 0.9500 . ?
C10A C10 1.396(2) . ?
C10A C5 1.428(2) . ?
C10A C8A 1.437(2) . ?
C9 C8A 1.397(2) . ?
C9 H9 0.9500 . ?
C10 C4A 1.395(2) . ?
C10 H10 0.9500 . ?
C8 C7 1.358(3) . ?
C8 C8A 1.426(2) . ?
C8 H8 0.9500 . ?
C7 C6 1.421(3) . ?
C7 H7 0.9500 . ?
C5 C6 1.364(3) . ?
C5 H5 0.9500 . ?
C6 H6 0.9500 . ?
C14 C15 1.384(3) . ?
C14 C13 1.388(3) . ?
C14 H14 0.9500 . ?
C16 C15 1.390(2) . ?
C16 C11 1.392(2) . ?
C16 H16 0.9500 . ?
C15 H15 0.9500 . ?
C13 C12 1.387(3) . ?
C13 H13 0.9500 . ?
C12 C11 1.396(2) . ?
C12 H12 0.9500 . ?
C17 C22 1.390(2) . ?
C17 C18 1.397(2) . ?
C18 C19 1.384(3) . ?
C18 H18 0.9500 . ?
C19 C20 1.390(3) . ?
C19 H19 0.9500 . ?
C20 C21 1.381(3) . ?
C20 H20 0.9500 . ?
C21 C22 1.388(2) . ?
C21 H21 0.9500 . ?
C22 H22 0.9500 . ?

loop_
_geom_torsion_atom_site_label_1
_geom_torsion_atom_site_label_2
_geom_torsion_atom_site_label_3
_geom_torsion_atom_site_label_4
_geom_torsion
_geom_torsion_site_symmetry_1
_geom_torsion_site_symmetry_2
_geom_torsion_site_symmetry_3
_geom_torsion_site_symmetry_4
_geom_torsion_publ_flag
C11 P1 C1 C2 123.90(14) . . . . ?
C17 P1 C1 C2 13.08(16) . . . . ?
S1 P1 C1 C2 -111.08(13) . . . . ?
C11 P1 C1 C9A -60.97(15) . . . . ?
C17 P1 C1 C9A -171.79(13) . . . . ?
S1 P1 C1 C9A 64.06(14) . . . . ?
C2 C1 C9A C9 178.99(16) . . . . ?
P1 C1 C9A C9 3.9(2) . . . . ?
C2 C1 C9A C4A -0.3(2) . . . . ?
P1 C1 C9A C4A -175.41(12) . . . . ?
C9A C1 C2 C3 -0.5(2) . . . . ?
P1 C1 C2 C3 174.71(13) . . . . ?
C1 C2 C3 C4 0.5(3) . . . . ?
C2 C3 C4 C4A 0.3(3) . . . . ?
C4A C9A C9 C8A -1.3(2) . . . . ?
C1 C9A C9 C8A 179.40(15) . . . . ?
C5 C10A C10 C4A 178.45(15) . . . . ?
C8A C10A C10 C4A -1.2(2) . . . . ?
C10A C10 C4A C4 179.56(15) . . . . ?
C10A C10 C4A C9A 1.1(2) . . . . ?
C3 C4 C4A C10 -179.49(16) . . . . ?
C3 C4 C4A C9A -1.0(2) . . . . ?
C9 C9A C4A C10 0.2(2) . . . . ?
C1 C9A C4A C10 179.51(15) . . . . ?
C9 C9A C4A C4 -178.32(15) . . . . ?
C1 C9A C4A C4 1.0(2) . . . . ?
C8A C8 C7 C6 0.4(3) . . . . ?
C10 C10A C5 C6 -179.15(17) . . . . ?
C8A C10A C5 C6 0.5(2) . . . . ?
C10A C5 C6 C7 -0.6(3) . . . . ?
C8 C7 C6 C5 0.1(3) . . . . ?
C9A C9 C8A C8 -178.38(16) . . . . ?
C9A C9 C8A C10A 1.2(2) . . . . ?
C7 C8 C8A C9 179.11(17) . . . . ?
C7 C8 C8A C10A -0.5(3) . . . . ?
C10 C10A C8A C9 0.1(2) . . . . ?
C5 C10A C8A C9 -179.59(15) . . . . ?
C10 C10A C8A C8 179.67(15) . . . . ?
C5 C10A C8A C8 0.0(2) . . . . ?
C13 C14 C15 C16 -0.8(3) . . . . ?
C11 C16 C15 C14 0.3(3) . . . . ?
C15 C14 C13 C12 0.2(3) . . . . ?
C14 C13 C12 C11 0.9(3) . . . . ?
C1 P1 C17 C22 -111.41(14) . . . . ?
C11 P1 C17 C22 137.09(14) . . . . ?
S1 P1 C17 C22 13.77(15) . . . . ?
C1 P1 C17 C18 70.39(16) . . . . ?
C11 P1 C17 C18 -41.12(16) . . . . ?
S1 P1 C17 C18 -164.44(13) . . . . ?
C22 C17 C18 C19 0.1(3) . . . . ?
P1 C17 C18 C19 178.27(14) . . . . ?
C17 C18 C19 C20 -0.7(3) . . . . ?
C18 C19 C20 C21 0.8(3) . . . . ?
C19 C20 C21 C22 -0.3(3) . . . . ?
C20 C21 C22 C17 -0.4(3) . . . . ?
C18 C17 C22 C21 0.5(3) . . . . ?
P1 C17 C22 C21 -177.77(13) . . . . ?
C15 C16 C11 C12 0.8(3) . . . . ?
C15 C16 C11 P1 -178.04(13) . . . . ?
C13 C12 C11 C16 -1.4(3) . . . . ?
C13 C12 C11 P1 177.45(13) . . . . ?
C1 P1 C11 C16 -29.40(16) . . . . ?
C17 P1 C11 C16 82.68(15) . . . . ?
S1 P1 C11 C16 -154.74(12) . . . . ?
C1 P1 C11 C12 151.75(14) . . . . ?
C17 P1 C11 C12 -96.16(15) . . . . ?
S1 P1 C11 C12 26.41(15) . . . . ?
